data_7135193
loop_
_publ_author_name
'Chorbacher, Johannes'
'Hellinger, Anna'
'Klopf, Jonas'
'Friedrich, Alexandra'
'Helten, Holger'

_publ_section_title
;
 Thienyl flanked bis(aminoborane)s as inorganic-organic hybrid AIEgens.
;
_journal_issue 88
_journal_name_full 'Chemical communications (Cambridge, England)'
_journal_page_first 17149
_journal_page_last 17152
_journal_paper_doi 10.1039/d5cc04257g
_journal_volume 61
_journal_year 2025
_chemical_absolute_configuration unk
_chemical_formula_moiety 'C25 H33 B N2 S, 0.671(C6 H14)'
_chemical_formula_sum 'C29.03 H42.41 B N2 S'
_chemical_formula_weight 462.31
_space_group_crystal_system tetragonal
_space_group_IT_number 114
_space_group_name_Hall 'P -4 2n'
_space_group_name_H-M_alt 'P -4 21 c'
_atom_sites_solution_hydrogens mixed
_atom_sites_solution_primary dual
_atom_sites_solution_secondary difmap
_audit_creation_date 2025-02-19
_audit_creation_method 'CIF-fill 1.5q (K.Radacki, 2005-25)'
_audit_update_record
;
2025-07-25 deposited with the CCDC.	2025-10-01 downloaded from the CCDC.
;
_cell_angle_alpha 90
_cell_angle_beta 90
_cell_angle_gamma 90
_cell_formula_units_Z 8
_cell_length_a 23.75780(10)
_cell_length_b 23.75780(10)
_cell_length_c 10.49310(10)
_cell_measurement_reflns_used 61568
_cell_measurement_temperature 100(2)
_cell_measurement_theta_max 74.7700
_cell_measurement_theta_min 3.7000
_cell_volume 5922.65(7)
_computing_cell_refinement 'CrysAlisPro 1.171.43.128a (Rigaku OD, 2024)'
_computing_data_collection
;
 CrysAlisPro system (CCD 43.128a 64-bit (release 20-06-2024))
;
_computing_data_reduction 'CrysAlisPro 1.171.43.128a (Rigaku OD, 2024)'
_computing_molecular_graphics 'ShelXLe (Huebschle et all, 2011)'
_computing_publication_material 'SHELXL-2019/1 (Sheldrick, 2019)'
_computing_structure_refinement 'SHELXL-2019/1 (Sheldrick, 2019)'
_computing_structure_solution 'SHELXT 2014/5 (Sheldrick, 2014)''
_diffrn_ambient_environment N~2~
_diffrn_ambient_temperature 100(2)
_diffrn_detector HPA
_diffrn_detector_area_resol_mean 10.0
_diffrn_detector_type 'HyPix Arc150'
_diffrn_measured_fraction_theta_full 0.999
_diffrn_measured_fraction_theta_max 0.997
_diffrn_measurement_details
;
 List of Runs (angles in degrees, time in seconds):
 --------------------------------------------------------------------------
  1  \w     40.00  66.00   0.50    0.08    --   82.28 -95.00 -90.00   52
  2  \w     43.00  93.00   0.50    0.08    --   85.25 -97.00 113.85  100
  3  \w     44.00  70.00   0.50    0.08    --   82.28-112.00  30.00   52
  4  \w   -125.00 -97.00   0.50    0.08    --  -79.50-120.00 144.65   56
  5  \w   -123.00 -98.00   0.50    0.08    --  -79.50 -66.00 110.50   50
  6  \w    -91.00 -58.00   0.50    0.08    --  -42.00 -48.00-132.94   66
  7  \w    -83.00 -58.00   0.50    0.08    --  -42.00 -47.00 -19.39   50
  8  \w    -87.00 -52.00   0.50    0.08    --  -79.50 115.00 113.72   70
  9  \w     98.00 123.00   0.50    0.08    --   82.28  15.00  90.00   50
 10  \w     49.00 129.00   0.50    0.08    --   85.25  15.00 -13.22  160
 11  \w     46.00  89.00   0.50    0.08    --   82.28  15.00-120.00   86
 12  \w     40.00  89.00   0.50    0.08    --   82.28 -95.00-180.00   98
 13  \w     43.00  89.00   0.50    0.08    --   82.28 -95.00-150.00   92
 14  \w     40.00  72.00   0.50    0.08    --   82.28 -95.00   0.00   64
 15  \w     40.00  65.00   0.50    0.08    --   82.28 -95.00  60.00   50
 16  \w     49.00  75.00   0.50    0.08    --   82.28 -95.00  30.00   52
 17  \w   -124.00 -91.00   0.50    0.08    --  -74.00 -41.00-127.98   66
 18  \w    -96.00 -63.00   0.50    0.08    --  -78.00 114.00  46.46   66
 19  \w   -124.00 -99.00   0.50    0.08    --  -79.50 -64.00 -31.79   50
 20  \w   -125.00 -94.00   0.50    0.08    --  -79.50-123.00 -67.76   62
 21  \w    -96.00 -70.00   0.50    0.08    --  -54.00 -52.00  92.83   52
 22  \w     20.00  46.00   0.50    0.08    --   58.55-112.00  86.00   52
 23  \w    -80.00 -55.00   0.50    0.08    --  -69.61 112.00 179.00   50
 24  \w    -84.00 -59.00   0.50    0.08    --  -76.45 112.00 179.00   50
 25  \w    -51.00 -25.00   0.50    0.08    --  -60.24 112.00 179.00   52
 26  \w     40.00  65.00   0.50    0.08    --   82.28 -95.00-120.00   50
 27  \w     40.00  87.00   0.50    0.08    --   82.28 -95.00  90.00   94
 28  \w   -121.00 -95.00   0.50    0.08    --  -79.50 -61.00 127.52   52
 29  \w     17.00  58.00   0.50    0.08    --   58.55 -95.00 -90.00   82
 30  \w    -98.00 -63.00   0.50    0.08    --  -50.00 -51.00 126.40   70
 31  \w     38.00  83.00   0.50    0.08    --   82.28-112.00  86.00   90
 32  \w     49.00  85.00   0.50    0.08    --   82.28-112.00   0.00   72
 33  \w     47.00  73.00   0.50    0.08    --   82.28-112.00 150.00   52
 34  \w     91.00 118.00   0.50    0.08    --   82.28  15.00 120.00   54
 35  \w     43.00  90.00   0.50    0.08    --   82.28 -95.00 150.00   94
 36  \w     44.00  71.00   0.50    0.08    --   82.28-112.00 -30.00   54
 37  \w     37.00  62.00   0.50    0.08    --   82.28-112.00-120.00   50
 38  \w     34.00  59.00   0.50    0.08    --   71.30-112.00  86.00   50
 39  \w     39.00  93.00   0.50    0.08    --   82.28-112.00-150.00  108
 40  \w     37.00  62.00   0.50    0.08    --   82.28-112.00-180.00   50
 41  \w     37.00  68.00   0.50    0.08    --   82.28-112.00 -90.00   62
 42  \w     37.00  62.00   0.50    0.08    --   82.28-112.00  60.00   50
 43  \w     78.00 107.00   0.50    0.08    --   82.28  15.00-180.00   58
 44  \w     97.00 133.00   0.50    0.08    --   82.28  15.00  60.00   72
 45  \w     85.00 126.00   0.50    0.08    --   82.28  15.00 -90.00   82
 46  \w    -64.00 -38.00   0.50    0.08    --  -76.45  91.00  94.00   52
 47  \w     16.00  41.00   0.50    0.08    --   58.55 -95.00 -90.00   50
 48  \w     21.00  49.00   0.50    0.08    --   58.55 -95.00-180.00   56
 49  \w   -119.00 -93.00   0.50    0.08    --  -79.50 -45.00-116.98   52
 50  \w   -117.00 -92.00   0.50    0.08    --  -79.50 -57.00 -80.96   50
 51  \w   -120.00 -94.00   0.50    0.08    --  -79.50 -38.00 -88.43   52
 52  \w   -127.00-101.00   0.50    0.08    --  -79.50 -48.00  13.53   52
 53  \w     59.00  85.00   0.50    0.08    --   82.28 -95.00 -30.00   52
 54  \w     39.00  67.00   0.50    0.08    --   82.28-112.00 120.00   56
 55  \w     64.00  90.00   0.50    0.08    --   82.28 -95.00-120.00   52
 56  \w     40.00  65.00   0.50    0.08    --   82.28 -95.00-150.00   50
 57  \w     67.00  93.00   0.50    0.08    --   82.28  15.00  90.00   52
 58  \w     37.00  62.00   0.50    0.08    --   82.28-112.00  90.00   50
 59  \w     56.00  82.00   0.50    0.08    --   82.28-112.00-120.00   52
 60  \w     37.00  62.00   0.50    0.08    --   82.28-112.00 -30.00   50
 61  \w     41.00  93.00   0.50    0.08    --   82.28-112.00 -60.00  104
 62  \w     52.00  78.00   0.50    0.08    --   82.28-112.00 150.00   52
 63  \w     62.00  88.00   0.50    0.08    --   82.28 -95.00 -60.00   52
 64  \w     41.00  88.00   0.50    0.08    --   85.25-112.00  20.11   94
;
_diffrn_measurement_device 'four-circle diffractometer'
_diffrn_measurement_device_type 'Rigaku XtaLAB Synergy-R'
_diffrn_measurement_method '\w scans'
_diffrn_orient_matrix_type
;
 CrysAlisPro convention (1999,Acta A55,543-557)
;
_diffrn_orient_matrix_UB_11 -0.0435969000
_diffrn_orient_matrix_UB_12 -0.0110723000
_diffrn_orient_matrix_UB_13 -0.1058616000
_diffrn_orient_matrix_UB_21 0.0462600000
_diffrn_orient_matrix_UB_22 -0.0266265000
_diffrn_orient_matrix_UB_23 -0.0833551000
_diffrn_orient_matrix_UB_31 -0.0129175000
_diffrn_orient_matrix_UB_32 -0.0580361000
_diffrn_orient_matrix_UB_33 0.0584142000
_diffrn_radiation_monochromator 'multi-layer mirror'
_diffrn_radiation_probe x-ray
_diffrn_radiation_type CuK\a
_diffrn_radiation_wavelength 1.54184
_diffrn_radiation_xray_symbol K-L~2,3~
_diffrn_reflns_av_R_equivalents 0.0377
_diffrn_reflns_av_unetI/netI 0.0147
_diffrn_reflns_Laue_measured_fraction_full 0.999
_diffrn_reflns_Laue_measured_fraction_max 0.997
_diffrn_reflns_limit_h_max 29
_diffrn_reflns_limit_h_min -28
_diffrn_reflns_limit_k_max 24
_diffrn_reflns_limit_k_min -29
_diffrn_reflns_limit_l_max 13
_diffrn_reflns_limit_l_min -12
_diffrn_reflns_number 101403
_diffrn_reflns_point_group_measured_fraction_full 1.000
_diffrn_reflns_point_group_measured_fraction_max 0.995
_diffrn_reflns_theta_full 67.684
_diffrn_reflns_theta_max 74.429
_diffrn_reflns_theta_min 2.630
_diffrn_source 'rotating-anode X-ray tube'
_diffrn_source_type 'PhotonJet-R X-ray Source'
_exptl_absorpt_coefficient_mu 1.080
_exptl_absorpt_correction_T_max 1.000
_exptl_absorpt_correction_T_min 0.520
_exptl_absorpt_correction_type gaussian
_exptl_absorpt_process_details
;
 CrysAlisPro 1.171.43.128a (Rigaku Oxford Diffraction, 2024) Numerical 
 absorption correction based on gaussian integration over a multifaceted 
 crystal model Empirical absorption correction using spherical harmonics, 
 implemented in SCALE3 ABSPACK scaling algorithm.
;
_exptl_crystal_colour 'clear colourless'
_exptl_crystal_density_diffrn 1.037
_exptl_crystal_description block
_exptl_crystal_F_000 2013
_exptl_crystal_preparation
;
 For data collection the crystal was immersed in a film of perfluoropolyether 
 oil, mounted on a polyimide loop and transferred to stream of cold nitrogen 
 (Oxford Cryostream 800).
;
_exptl_crystal_recrystallization_method 'Re-crystallisation from solvent: Hexane'
_exptl_crystal_size_max 0.290
_exptl_crystal_size_mid 0.220
_exptl_crystal_size_min 0.100
_refine_diff_density_max 0.266
_refine_diff_density_min -0.248
_refine_diff_density_rms 0.042
_refine_ls_abs_structure_details
;
 Flack x determined using 2505 quotients [(I+)-(I-)]/[(I+)+(I-)] (Parsons, 
 Flack and Wagner, Acta Cryst. B69 (2013) 249-259).
;
_refine_ls_abs_structure_Flack 0.000(5)
_refine_ls_extinction_method none
_refine_ls_goodness_of_fit_ref 1.079
_refine_ls_hydrogen_treatment constr
_refine_ls_matrix_type full
_refine_ls_number_parameters 480
_refine_ls_number_reflns 6017
_refine_ls_number_restraints 737
_refine_ls_restrained_S_all 1.108
_refine_ls_R_factor_all 0.0379
_refine_ls_R_factor_gt 0.0365
_refine_ls_shift/su_max 0.002
_refine_ls_shift/su_mean 0.000
_refine_ls_structure_factor_coef Fsqd
_refine_ls_weighting_details
;
 w=1/[\s^2^(Fo^2^)+(0.0623P)^2^+1.0104P] where P=(Fo^2^+2Fc^2^)/3
;
_refine_ls_weighting_scheme calc
_refine_ls_wR_factor_gt 0.0979
_refine_ls_wR_factor_ref 0.0991
_reflns_Friedel_coverage 0.804
_reflns_Friedel_fraction_full 1.000
_reflns_Friedel_fraction_max 0.993
_reflns_number_gt 5779
_reflns_number_total 6017
_reflns_threshold_expression 'I > 2\s(I)'
_cod_data_source_file d5cc04257g2.cif
_cod_data_source_block cmpnd_3
_cod_original_cell_volume 5922.65(8)
_cod_database_code 7135193
_shelx_shelxl_version_number 2019/1
_shelx_space_group_comment
;
 The symmetry employed for this shelxl refinement is uniquely defined by the 
 following loop, which should always be used as a source of symmetry 
 information in preference to the above space-group names. They are only 
 intended as comments.
;
_shelx_estimated_absorpt_t_min 0.745
_shelx_estimated_absorpt_t_max 0.900

loop_
_space_group_symop_operation_xyz
'x, y, z'
'-x, -y, z'
'y, -x, -z'
'-y, x, -z'
'-x+1/2, y+1/2, -z+1/2'
'x+1/2, -y+1/2, -z+1/2'
'-y+1/2, -x+1/2, z+1/2'
'y+1/2, x+1/2, z+1/2'

loop_
_atom_site_label
_atom_site_type_symbol
_atom_site_fract_x
_atom_site_fract_y
_atom_site_fract_z
_atom_site_U_iso_or_equiv
_atom_site_adp_type
_atom_site_occupancy
_atom_site_site_symmetry_order
_atom_site_calc_flag
_atom_site_refinement_flags_posn
_atom_site_refinement_flags_adp
_atom_site_refinement_flags_occupancy
_atom_site_disorder_assembly
_atom_site_disorder_group
N1 N 0.43258(7) 0.64159(8) 0.63807(17) 0.0301(4) Uani 1 1 d . . . . .
H1 H 0.464096 0.623512 0.621795 0.036 Uiso 1 1 calc R U . A 1
N2 N 0.45238(8) 0.57552(8) 0.02744(17) 0.0318(4) Uani 1 1 d . . . . .
H2C H 0.435825 0.604699 -0.032627 0.038 Uiso 1 1 d R U . . .
H2B H 0.490126 0.577165 0.021440 0.038 Uiso 1 1 d R U . . .
S1A S 0.36993(3) 0.68579(3) 0.83633(7) 0.0323(2) Uani 0.919(4) 1 d D U P B 1
C1A C 0.43160(18) 0.67045(18) 0.7551(4) 0.0292(5) Uani 0.919(4) 1 d D U P B 1
C2A C 0.47738(19) 0.6887(2) 0.8200(5) 0.0395(9) Uani 0.919(4) 1 d D U P B 1
H2A H 0.514956 0.682881 0.792025 0.047 Uiso 0.919(4) 1 calc R U P B 1
C3A C 0.46340(13) 0.71726(15) 0.9338(3) 0.0396(7) Uani 0.919(4) 1 d D U P B 1
H3A H 0.490579 0.733664 0.988825 0.048 Uiso 0.919(4) 1 calc R U P B 1
C4A C 0.40728(13) 0.71887(16) 0.9564(3) 0.0346(7) Uani 0.919(4) 1 d D U P B 1
H4A H 0.390568 0.735984 1.028978 0.041 Uiso 0.919(4) 1 calc R U P B 1
S1B S 0.4866(6) 0.7067(6) 0.8139(14) 0.043(2) Uani 0.081(4) 1 d D U P B 2
C1B C 0.4312(18) 0.6690(19) 0.752(4) 0.035(3) Uani 0.081(4) 1 d D U P B 2
C2B C 0.3872(14) 0.6756(17) 0.830(4) 0.036(3) Uani 0.081(4) 1 d D U P B 2
H2BA H 0.352057 0.657746 0.815079 0.043 Uiso 0.081(4) 1 calc R U P B 2
C3B C 0.3964(15) 0.711(2) 0.937(4) 0.036(3) Uani 0.081(4) 1 d D U P B 2
H3B H 0.368078 0.720706 0.996977 0.043 Uiso 0.081(4) 1 calc R U P B 2
C4B C 0.4497(14) 0.7296(18) 0.943(3) 0.039(3) Uani 0.081(4) 1 d D U P B 2
H4B H 0.464585 0.752250 1.009465 0.046 Uiso 0.081(4) 1 calc R U P B 2
C5 C 0.40694(8) 0.61252(9) 0.4093(2) 0.0257(4) Uani 1 1 d . . . . .
C6 C 0.45856(8) 0.58651(8) 0.3791(2) 0.0260(4) Uani 1 1 d . . . . .
H6 H 0.483890 0.577521 0.446104 0.031 Uiso 1 1 calc R U . . .
C8 C 0.43778(9) 0.58699(8) 0.1537(2) 0.0265(4) Uani 1 1 d . . . . .
C9 C 0.38528(9) 0.61051(9) 0.1815(2) 0.0295(4) Uani 1 1 d . . . . .
H9 H 0.359503 0.618169 0.114508 0.035 Uiso 1 1 calc R U . . .
C10 C 0.37065(9) 0.62271(9) 0.3061(2) 0.0287(4) Uani 1 1 d . . . . .
H10 H 0.334680 0.638585 0.322557 0.034 Uiso 1 1 calc R U . . .
C11 C 0.32981(8) 0.66133(9) 0.56766(19) 0.0240(4) Uani 1 1 d . . . . .
C12 C 0.28687(9) 0.62630(9) 0.61463(19) 0.0254(4) Uani 1 1 d . . . . .
C13 C 0.23400(8) 0.64858(9) 0.64180(19) 0.0259(4) Uani 1 1 d . . . . .
H13 H 0.205464 0.624616 0.674620 0.031 Uiso 1 1 calc R U . . .
C14 C 0.22215(8) 0.70530(9) 0.6218(2) 0.0262(4) Uani 1 1 d . . . . .
C15 C 0.26432(9) 0.73908(9) 0.5710(2) 0.0273(4) Uani 1 1 d . . . . .
H15 H 0.256479 0.777637 0.554792 0.033 Uiso 1 1 calc R U . . .
C16 C 0.31759(9) 0.71826(9) 0.54301(19) 0.0268(4) Uani 1 1 d . . . . .
C17 C 0.36207(10) 0.75693(9) 0.4863(2) 0.0336(5) Uani 1 1 d . . . . .
H17 H 0.396595 0.733742 0.471671 0.040 Uiso 1 1 calc R U . . .
C18 C 0.37827(13) 0.80455(12) 0.5780(3) 0.0515(7) Uani 1 1 d . . . . .
H18A H 0.409186 0.826498 0.541186 0.077 Uiso 1 1 calc R U . . .
H18B H 0.390293 0.788473 0.659585 0.077 Uiso 1 1 calc R U . . .
H18C H 0.345692 0.829107 0.591773 0.077 Uiso 1 1 calc R U . . .
C19 C 0.34398(12) 0.78053(12) 0.3575(3) 0.0456(6) Uani 1 1 d . . . . .
H19A H 0.374905 0.802455 0.320708 0.068 Uiso 1 1 calc R U . . .
H19B H 0.311046 0.804849 0.368932 0.068 Uiso 1 1 calc R U . . .
H19C H 0.334359 0.749437 0.300128 0.068 Uiso 1 1 calc R U . . .
C20 C 0.16429(9) 0.73009(9) 0.6469(2) 0.0307(5) Uani 1 1 d . . . . .
H20 H 0.169030 0.771872 0.651065 0.037 Uiso 1 1 calc R U . . .
C21 C 0.12523(11) 0.71798(16) 0.5362(3) 0.0547(8) Uani 1 1 d . . . . .
H21A H 0.088762 0.736055 0.551447 0.082 Uiso 1 1 calc R U . . .
H21B H 0.119922 0.677236 0.528048 0.082 Uiso 1 1 calc R U . . .
H21C H 0.141718 0.732831 0.457474 0.082 Uiso 1 1 calc R U . . .
C22 C 0.13902(10) 0.71176(11) 0.7735(2) 0.0378(5) Uani 1 1 d . . . . .
H22A H 0.102197 0.729669 0.784760 0.057 Uiso 1 1 calc R U . . .
H22B H 0.164068 0.723042 0.843170 0.057 Uiso 1 1 calc R U . . .
H22C H 0.134518 0.670757 0.774107 0.057 Uiso 1 1 calc R U . . .
C23 C 0.29780(9) 0.56338(9) 0.6328(2) 0.0309(5) Uani 1 1 d . . . . .
H23 H 0.338566 0.556767 0.614437 0.037 Uiso 1 1 calc R U . . .
C24 C 0.26433(14) 0.52927(10) 0.5362(3) 0.0490(7) Uani 1 1 d . . . . .
H24A H 0.271610 0.489077 0.549320 0.074 Uiso 1 1 calc R U . . .
H24B H 0.275765 0.539952 0.449803 0.074 Uiso 1 1 calc R U . . .
H24C H 0.224075 0.536796 0.547334 0.074 Uiso 1 1 calc R U . . .
C25 C 0.28699(11) 0.54325(10) 0.7679(2) 0.0397(6) Uani 1 1 d . . . . .
H25A H 0.297078 0.503371 0.774921 0.060 Uiso 1 1 calc R U . . .
H25B H 0.247052 0.548075 0.788562 0.060 Uiso 1 1 calc R U . . .
H25C H 0.309864 0.565300 0.827470 0.060 Uiso 1 1 calc R U . . .
B1 B 0.39085(10) 0.63708(10) 0.5424(2) 0.0267(5) Uani 1 1 d . . . . .
C7 C 0.47358(8) 0.57363(9) 0.2550(2) 0.0266(4) Uani 1 1 d . . . . .
H7 H 0.508499 0.555568 0.238509 0.032 Uiso 1 1 calc R U . . .
C1_1 C 0.1170(14) 0.4976(13) 0.746(2) 0.123(3) Uani 0.262(6) 1 d D U P C 1
H1A_1 H 0.101962 0.526009 0.687078 0.185 Uiso 0.262(6) 1 calc R U P C 1
H1B_1 H 0.157606 0.493670 0.732095 0.185 Uiso 0.262(6) 1 calc R U P C 1
H1C_1 H 0.098471 0.461432 0.729740 0.185 Uiso 0.262(6) 1 calc R U P C 1
C2_1 C 0.1076(12) 0.5131(11) 0.862(2) 0.124(3) Uani 0.262(6) 1 d D U P C 1
H2A_1 H 0.066471 0.519625 0.861813 0.148 Uiso 0.262(6) 1 calc R U P C 1
H2B_1 H 0.124451 0.551233 0.864122 0.148 Uiso 0.262(6) 1 calc R U P C 1
C3_1 C 0.1166(13) 0.4950(11) 0.9795(17) 0.123(3) Uani 0.262(6) 1 d D U P C 1
H3A_1 H 0.102129 0.456021 0.974341 0.148 Uiso 0.262(6) 1 calc R U P C 1
H3B_1 H 0.158034 0.490874 0.980019 0.148 Uiso 0.262(6) 1 calc R U P C 1
C4_1 C 0.1067(11) 0.5071(11) 1.0981(16) 0.123(3) Uani 0.262(6) 1 d D U P C 1
H4A_1 H 0.065253 0.502641 1.098348 0.148 Uiso 0.262(6) 1 calc R U P C 1
H4B_1 H 0.112309 0.548403 1.094530 0.148 Uiso 0.262(6) 1 calc R U P C 1
C5_1 C 0.1165(12) 0.4990(13) 1.2192(18) 0.122(3) Uani 0.262(6) 1 d D U P C 1
H5A_1 H 0.158191 0.499191 1.221706 0.147 Uiso 0.262(6) 1 calc R U P C 1
H5B_1 H 0.106041 0.458913 1.229544 0.147 Uiso 0.262(6) 1 calc R U P C 1
C6_1 C 0.1037(10) 0.5199(10) 1.332(2) 0.117(3) Uani 0.262(6) 1 d D U P C 1
H6A_1 H 0.122596 0.497955 1.398853 0.176 Uiso 0.262(6) 1 calc R U P C 1
H6B_1 H 0.116103 0.559191 1.337038 0.176 Uiso 0.262(6) 1 calc R U P C 1
H6C_1 H 0.062865 0.518073 1.345040 0.176 Uiso 0.262(6) 1 calc R U P C 1
C1_2 C 0.0999(18) 0.5262(17) 0.799(3) 0.123(3) Uani 0.182(5) 1 d D U P D -2
H1A_2 H 0.114075 0.490458 0.765108 0.185 Uiso 0.182(5) 1 calc R U P D -2
H1B_2 H 0.064611 0.536024 0.756479 0.185 Uiso 0.182(5) 1 calc R U P D -2
H1C_2 H 0.127806 0.555861 0.784237 0.185 Uiso 0.182(5) 1 calc R U P D -2
C2_2 C 0.0912(18) 0.5211(16) 0.920(3) 0.124(3) Uani 0.182(5) 1 d D U P D -2
H2A_2 H 0.067331 0.487010 0.915910 0.149 Uiso 0.182(5) 1 calc R U P D -2
H2B_2 H 0.128774 0.506296 0.942898 0.149 Uiso 0.182(5) 1 calc R U P D -2
C3_2 C 0.0766(15) 0.5374(15) 1.031(2) 0.123(3) Uani 0.182(5) 1 d D U P D -2
H3A_2 H 0.035559 0.531182 1.021947 0.148 Uiso 0.182(5) 1 calc R U P D -2
H3B_2 H 0.081003 0.578351 1.017279 0.148 Uiso 0.182(5) 1 calc R U P D -2
C4_2 C 0.0789(14) 0.5375(14) 1.155(2) 0.122(3) Uani 0.182(5) 1 d D U P D -2
H4A_2 H 0.075090 0.497018 1.175134 0.147 Uiso 0.182(5) 1 calc R U P D -2
H4B_2 H 0.119032 0.546227 1.170592 0.147 Uiso 0.182(5) 1 calc R U P D -2
C5_2 C 0.0547(14) 0.5608(14) 1.252(2) 0.121(3) Uani 0.182(5) 1 d D U P D -2
H5A_2 H 0.061584 0.601138 1.233787 0.145 Uiso 0.182(5) 1 calc R U P D -2
H5B_2 H 0.014586 0.555038 1.230622 0.145 Uiso 0.182(5) 1 calc R U P D -2
C6_2 C 0.0523(15) 0.5617(15) 1.375(3) 0.117(4) Uani 0.182(5) 1 d D U P D -2
H6A_2 H 0.024486 0.589676 1.402154 0.175 Uiso 0.182(5) 1 calc R U P D -2
H6B_2 H 0.041222 0.524452 1.406187 0.175 Uiso 0.182(5) 1 calc R U P D -2
H6C_2 H 0.089300 0.571610 1.409425 0.175 Uiso 0.182(5) 1 calc R U P D -2
C1_3 C 0.1176(15) 0.4881(14) 0.671(3) 0.126(4) Uani 0.227(6) 1 d D U P E 3
H1A_3 H 0.100783 0.459281 0.616587 0.190 Uiso 0.227(6) 1 calc R U P E 3
H1B_3 H 0.093560 0.521649 0.671837 0.190 Uiso 0.227(6) 1 calc R U P E 3
H1C_3 H 0.154963 0.498066 0.638958 0.190 Uiso 0.227(6) 1 calc R U P E 3
C2_3 C 0.1221(14) 0.4690(13) 0.785(2) 0.124(3) Uani 0.227(6) 1 d D U P E 3
H2A_3 H 0.082717 0.456619 0.797915 0.149 Uiso 0.227(6) 1 calc R U P E 3
H2B_3 H 0.142517 0.433651 0.765894 0.149 Uiso 0.227(6) 1 calc R U P E 3
C3_3 C 0.1363(11) 0.4740(13) 0.9023(19) 0.123(3) Uani 0.227(6) 1 d D U P E 3
H3A_3 H 0.161134 0.507363 0.896488 0.148 Uiso 0.227(6) 1 calc R U P E 3
H3B_3 H 0.162618 0.441903 0.910070 0.148 Uiso 0.227(6) 1 calc R U P E 3
C4_3 C 0.1199(14) 0.4784(12) 1.0194(18) 0.124(3) Uani 0.227(6) 1 d D U P E 3
H4A_3 H 0.079424 0.469870 1.008790 0.148 Uiso 0.227(6) 1 calc R U P E 3
H4B_3 H 0.121199 0.519809 1.029116 0.148 Uiso 0.227(6) 1 calc R U P E 3
C5_3 C 0.1267(13) 0.4633(10) 1.139(2) 0.123(3) Uani 0.227(6) 1 d D U P E 3
H5A_3 H 0.091620 0.442920 1.160722 0.148 Uiso 0.227(6) 1 calc R U P E 3
H5B_3 H 0.156629 0.434364 1.136463 0.148 Uiso 0.227(6) 1 calc R U P E 3
C6_3 C 0.1380(13) 0.4936(14) 1.240(3) 0.121(3) Uani 0.227(6) 1 d D U P E 3
H6A_3 H 0.140234 0.469131 1.314763 0.182 Uiso 0.227(6) 1 calc R U P E 3
H6B_3 H 0.174091 0.512919 1.227847 0.182 Uiso 0.227(6) 1 calc R U P E 3
H6C_3 H 0.108181 0.521594 1.252442 0.182 Uiso 0.227(6) 1 calc R U P E 3

loop_
_atom_site_aniso_label
_atom_site_aniso_U_11
_atom_site_aniso_U_22
_atom_site_aniso_U_33
_atom_site_aniso_U_23
_atom_site_aniso_U_13
_atom_site_aniso_U_12
N1 0.0223(8) 0.0409(10) 0.0270(9) 0.0006(7) 0.0021(7) 0.0074(7)
N2 0.0327(9) 0.0337(9) 0.0290(9) -0.0053(8) 0.0043(7) 0.0015(8)
S1A 0.0237(3) 0.0460(4) 0.0273(3) -0.0064(2) 0.0005(3) 0.0038(2)
C1A 0.0250(11) 0.0390(12) 0.0237(11) 0.0040(9) -0.0008(9) 0.0038(10)
C2A 0.0310(17) 0.054(2) 0.0333(15) 0.0067(18) -0.0013(12) 0.0000(15)
C3A 0.0336(15) 0.0556(19) 0.0297(12) 0.0001(12) -0.0062(12) -0.0044(12)
C4A 0.0349(17) 0.0427(16) 0.0261(14) -0.0028(11) -0.0031(11) -0.0004(12)
S1B 0.038(4) 0.059(4) 0.031(3) 0.002(4) -0.001(3) 0.001(4)
C1B 0.029(5) 0.048(5) 0.028(5) 0.002(5) -0.001(5) 0.003(5)
C2B 0.032(5) 0.048(5) 0.028(5) -0.002(5) -0.004(5) 0.004(5)
C3B 0.030(5) 0.049(5) 0.028(5) -0.004(5) -0.003(5) 0.000(5)
C4B 0.034(5) 0.053(5) 0.029(5) -0.002(5) -0.003(5) 0.001(5)
C5 0.0215(9) 0.0260(9) 0.0295(10) 0.0022(8) 0.0015(8) 0.0014(7)
C6 0.0226(9) 0.0255(10) 0.0299(10) 0.0022(8) 0.0014(8) 0.0027(7)
C8 0.0293(10) 0.0221(9) 0.0283(10) -0.0028(8) 0.0046(8) -0.0018(7)
C9 0.0279(10) 0.0322(10) 0.0285(10) -0.0029(8) -0.0017(8) 0.0029(8)
C10 0.0248(9) 0.0312(10) 0.0301(10) -0.0021(8) 0.0008(8) 0.0045(8)
C11 0.0221(9) 0.0287(10) 0.0212(9) 0.0005(8) -0.0007(7) 0.0031(7)
C12 0.0264(9) 0.0262(10) 0.0235(9) 0.0015(8) 0.0011(7) 0.0035(8)
C13 0.0239(9) 0.0277(10) 0.0261(10) 0.0002(8) 0.0024(8) 0.0014(7)
C14 0.0248(9) 0.0297(10) 0.0242(9) -0.0021(8) -0.0002(7) 0.0043(8)
C15 0.0299(10) 0.0235(9) 0.0284(10) 0.0010(8) -0.0014(8) 0.0034(8)
C16 0.0259(10) 0.0275(10) 0.0269(10) -0.0005(8) 0.0000(8) 0.0011(8)
C17 0.0283(11) 0.0307(11) 0.0418(13) 0.0047(9) 0.0048(9) -0.0001(8)
C18 0.0561(17) 0.0446(14) 0.0539(16) -0.0001(13) 0.0038(14) -0.0200(12)
C19 0.0470(14) 0.0474(14) 0.0423(14) 0.0139(12) 0.0090(11) -0.0053(11)
C20 0.0266(10) 0.0325(11) 0.0328(12) -0.0005(9) 0.0011(9) 0.0084(8)
C21 0.0322(13) 0.094(2) 0.0376(14) -0.0077(14) -0.0039(11) 0.0229(14)
C22 0.0328(12) 0.0446(13) 0.0361(13) 0.0004(10) 0.0072(9) 0.0125(10)
C23 0.0307(10) 0.0269(10) 0.0350(12) 0.0051(9) 0.0088(9) 0.0079(8)
C24 0.074(2) 0.0246(11) 0.0481(16) -0.0054(10) -0.0032(14) 0.0064(12)
C25 0.0468(14) 0.0335(12) 0.0390(13) 0.0105(10) 0.0077(11) 0.0087(10)
B1 0.0257(11) 0.0264(11) 0.0281(11) 0.0057(9) 0.0020(9) 0.0028(9)
C7 0.0223(9) 0.0236(9) 0.0339(11) -0.0004(8) 0.0043(8) 0.0009(8)
C1_1 0.115(5) 0.117(5) 0.137(6) 0.013(5) 0.000(5) -0.021(5)
C2_1 0.117(4) 0.117(4) 0.137(5) 0.011(4) -0.001(4) -0.016(3)
C3_1 0.117(4) 0.116(4) 0.137(4) 0.013(4) -0.002(4) -0.016(3)
C4_1 0.117(4) 0.115(4) 0.137(4) 0.013(3) -0.002(4) -0.016(3)
C5_1 0.116(4) 0.115(4) 0.136(5) 0.014(4) -0.003(4) -0.016(4)
C6_1 0.109(5) 0.107(5) 0.136(6) 0.015(5) -0.002(5) -0.019(5)
C1_2 0.116(5) 0.116(5) 0.137(6) 0.011(5) -0.001(5) -0.018(5)
C2_2 0.117(4) 0.116(4) 0.138(5) 0.012(4) -0.002(4) -0.016(3)
C3_2 0.117(4) 0.116(4) 0.137(5) 0.013(4) -0.002(4) -0.016(3)
C4_2 0.116(4) 0.114(4) 0.137(5) 0.013(4) -0.002(4) -0.017(4)
C5_2 0.114(5) 0.112(5) 0.137(6) 0.013(5) -0.002(5) -0.018(5)
C6_2 0.108(7) 0.108(7) 0.135(8) 0.009(7) 0.000(7) -0.017(7)
C1_3 0.118(6) 0.120(6) 0.140(7) 0.011(6) 0.003(6) -0.018(6)
C2_3 0.118(4) 0.117(5) 0.138(5) 0.011(4) 0.001(4) -0.014(4)
C3_3 0.117(4) 0.116(4) 0.138(5) 0.012(4) -0.002(4) -0.016(3)
C4_3 0.117(4) 0.116(4) 0.137(4) 0.012(4) -0.002(4) -0.015(3)
C5_3 0.117(4) 0.116(4) 0.137(5) 0.013(4) -0.002(4) -0.013(4)
C6_3 0.114(5) 0.113(5) 0.137(6) 0.017(5) -0.002(5) -0.015(5)

loop_
_atom_type_symbol
_atom_type_description
_atom_type_scat_dispersion_real
_atom_type_scat_dispersion_imag
_atom_type_scat_source
C C 0.0181 0.0091 'International Tables Vol C Tables 4.2.6.8 and 6.1.1.4'
H H 0.0000 0.0000 'International Tables Vol C Tables 4.2.6.8 and 6.1.1.4'
B B 0.0090 0.0039 'International Tables Vol C Tables 4.2.6.8 and 6.1.1.4'
N N 0.0311 0.0180 'International Tables Vol C Tables 4.2.6.8 and 6.1.1.4'
S S 0.3331 0.5567 'International Tables Vol C Tables 4.2.6.8 and 6.1.1.4'

loop_
_exptl_crystal_face_index_h
_exptl_crystal_face_index_k
_exptl_crystal_face_index_l
_exptl_crystal_face_perp_dist
-1 1 0 0.0624
0 -2 1 0.0886
1 0 1 0.1169
0 -2 -1 0.1056
1 2 0 0.1152
0 2 -1 0.1357
-2 -2 -1 0.1199
1 1 0 0.1121
-2 -2 1 0.0950
2 2 -1 0.1184
0 1 0 0.1021
-2 1 2 0.0897
1 -2 -1 0.0937
1 2 -1 0.1236
2 -2 -1 0.0804
-2 0 1 0.0439
2 -1 0 0.0140
-2 1 0 0.0839

loop_
_geom_angle_atom_site_label_1
_geom_angle_atom_site_label_2
_geom_angle_atom_site_label_3
_geom_angle
_geom_angle_site_symmetry_1
_geom_angle_site_symmetry_3
_geom_angle_publ_flag
C1B N1 B1 130(2) . . ?
C1A N1 B1 130.1(2) . . ?
C1A N1 H1 114.9 . . ?
B1 N1 H1 114.9 . . ?
C8 N2 H2C 111.1 . . ?
C8 N2 H2B 107.8 . . ?
H2C N2 H2B 108.2 . . ?
C4A S1A C1A 91.15(16) . . ?
C2A C1A N1 125.6(4) . . ?
C2A C1A S1A 111.4(3) . . ?
N1 C1A S1A 123.1(3) . . ?
C1A C2A C3A 112.9(4) . . ?
C1A C2A H2A 123.5 . . ?
C3A C2A H2A 123.5 . . ?
C4A C3A C2A 113.2(3) . . ?
C4A C3A H3A 123.4 . . ?
C2A C3A H3A 123.4 . . ?
C3A C4A S1A 111.4(3) . . ?
C3A C4A H4A 124.3 . . ?
S1A C4A H4A 124.3 . . ?
C4B S1B C1B 94.1(17) . . ?
C2B C1B N1 128(3) . . ?
C2B C1B S1B 108(2) . . ?
N1 C1B S1B 124(3) . . ?
C1B C2B C3B 116(3) . . ?
C1B C2B H2BA 122.2 . . ?
C3B C2B H2BA 122.2 . . ?
C4B C3B C2B 112(3) . . ?
C4B C3B H3B 123.9 . . ?
C2B C3B H3B 123.9 . . ?
C3B C4B S1B 110(2) . . ?
C3B C4B H4B 124.9 . . ?
S1B C4B H4B 124.9 . . ?
C10 C5 C6 115.86(19) . . ?
C10 C5 B1 118.35(18) . . ?
C6 C5 B1 125.32(19) . . ?
C7 C6 C5 122.19(19) . . ?
C7 C6 H6 118.9 . . ?
C5 C6 H6 118.9 . . ?
N2 C8 C7 121.73(19) . . ?
N2 C8 C9 119.8(2) . . ?
C7 C8 C9 118.39(19) . . ?
C10 C9 C8 120.3(2) . . ?
C10 C9 H9 119.8 . . ?
C8 C9 H9 119.8 . . ?
C9 C10 C5 122.55(19) . . ?
C9 C10 H10 118.7 . . ?
C5 C10 H10 118.7 . . ?
C12 C11 C16 118.92(18) . . ?
C12 C11 B1 120.53(18) . . ?
C16 C11 B1 120.54(19) . . ?
C13 C12 C11 120.08(19) . . ?
C13 C12 C23 119.95(19) . . ?
C11 C12 C23 119.95(18) . . ?
C14 C13 C12 121.30(19) . . ?
C14 C13 H13 119.4 . . ?
C12 C13 H13 119.4 . . ?
C15 C14 C13 118.08(18) . . ?
C15 C14 C20 119.67(18) . . ?
C13 C14 C20 122.17(19) . . ?
C16 C15 C14 122.11(19) . . ?
C16 C15 H15 118.9 . . ?
C14 C15 H15 118.9 . . ?
C15 C16 C11 119.41(19) . . ?
C15 C16 C17 119.99(19) . . ?
C11 C16 C17 120.59(18) . . ?
C16 C17 C19 111.9(2) . . ?
C16 C17 C18 112.0(2) . . ?
C19 C17 C18 110.8(2) . . ?
C16 C17 H17 107.3 . . ?
C19 C17 H17 107.3 . . ?
C18 C17 H17 107.3 . . ?
C17 C18 H18A 109.5 . . ?
C17 C18 H18B 109.5 . . ?
H18A C18 H18B 109.5 . . ?
C17 C18 H18C 109.5 . . ?
H18A C18 H18C 109.5 . . ?
H18B C18 H18C 109.5 . . ?
C17 C19 H19A 109.5 . . ?
C17 C19 H19B 109.5 . . ?
H19A C19 H19B 109.5 . . ?
C17 C19 H19C 109.5 . . ?
H19A C19 H19C 109.5 . . ?
H19B C19 H19C 109.5 . . ?
C21 C20 C14 110.37(19) . . ?
C21 C20 C22 111.9(2) . . ?
C14 C20 C22 113.43(18) . . ?
C21 C20 H20 106.9 . . ?
C14 C20 H20 106.9 . . ?
C22 C20 H20 106.9 . . ?
C20 C21 H21A 109.5 . . ?
C20 C21 H21B 109.5 . . ?
H21A C21 H21B 109.5 . . ?
C20 C21 H21C 109.5 . . ?
H21A C21 H21C 109.5 . . ?
H21B C21 H21C 109.5 . . ?
C20 C22 H22A 109.5 . . ?
C20 C22 H22B 109.5 . . ?
H22A C22 H22B 109.5 . . ?
C20 C22 H22C 109.5 . . ?
H22A C22 H22C 109.5 . . ?
H22B C22 H22C 109.5 . . ?
C25 C23 C24 111.5(2) . . ?
C25 C23 C12 113.31(18) . . ?
C24 C23 C12 110.43(18) . . ?
C25 C23 H23 107.1 . . ?
C24 C23 H23 107.1 . . ?
C12 C23 H23 107.1 . . ?
C23 C24 H24A 109.5 . . ?
C23 C24 H24B 109.5 . . ?
H24A C24 H24B 109.5 . . ?
C23 C24 H24C 109.5 . . ?
H24A C24 H24C 109.5 . . ?
H24B C24 H24C 109.5 . . ?
C23 C25 H25A 109.5 . . ?
C23 C25 H25B 109.5 . . ?
H25A C25 H25B 109.5 . . ?
C23 C25 H25C 109.5 . . ?
H25A C25 H25C 109.5 . . ?
H25B C25 H25C 109.5 . . ?
N1 B1 C5 119.44(19) . . ?
N1 B1 C11 119.72(19) . . ?
C5 B1 C11 120.67(18) . . ?
C6 C7 C8 120.53(18) . . ?
C6 C7 H7 119.7 . . ?
C8 C7 H7 119.7 . . ?
C2_1 C1_1 H1A_1 109.5 . . ?
C2_1 C1_1 H1B_1 109.5 . . ?
H1A_1 C1_1 H1B_1 109.5 . . ?
C2_1 C1_1 H1C_1 109.5 . . ?
H1A_1 C1_1 H1C_1 109.5 . . ?
H1B_1 C1_1 H1C_1 109.5 . . ?
C1_1 C2_1 C3_1 139(3) . . ?
C1_1 C2_1 H2A_1 102.2 . . ?
C3_1 C2_1 H2A_1 102.2 . . ?
C1_1 C2_1 H2B_1 102.2 . . ?
C3_1 C2_1 H2B_1 102.2 . . ?
H2A_1 C2_1 H2B_1 104.8 . . ?
C4_1 C3_1 C2_1 142(3) . . ?
C4_1 C3_1 H3A_1 101.4 . . ?
C2_1 C3_1 H3A_1 101.4 . . ?
C4_1 C3_1 H3B_1 101.4 . . ?
C2_1 C3_1 H3B_1 101.4 . . ?
H3A_1 C3_1 H3B_1 104.6 . . ?
C3_1 C4_1 C5_1 150(3) . . ?
C3_1 C4_1 H4A_1 99.2 . . ?
C5_1 C4_1 H4A_1 99.2 . . ?
C3_1 C4_1 H4B_1 99.2 . . ?
C5_1 C4_1 H4B_1 99.2 . . ?
H4A_1 C4_1 H4B_1 104.0 . . ?
C4_1 C5_1 C6_1 141(2) . . ?
C4_1 C5_1 H5A_1 101.8 . . ?
C6_1 C5_1 H5A_1 101.8 . . ?
C4_1 C5_1 H5B_1 101.8 . . ?
C6_1 C5_1 H5B_1 101.8 . . ?
H5A_1 C5_1 H5B_1 104.7 . . ?
C5_1 C6_1 H6A_1 109.5 . . ?
C5_1 C6_1 H6B_1 109.5 . . ?
H6A_1 C6_1 H6B_1 109.5 . . ?
C5_1 C6_1 H6C_1 109.5 . . ?
H6A_1 C6_1 H6C_1 109.5 . . ?
H6B_1 C6_1 H6C_1 109.5 . . ?
C2_2 C1_2 H1A_2 109.5 . . ?
C2_2 C1_2 H1B_2 109.5 . . ?
H1A_2 C1_2 H1B_2 109.5 . . ?
C2_2 C1_2 H1C_2 109.5 . . ?
H1A_2 C1_2 H1C_2 109.5 . . ?
H1B_2 C1_2 H1C_2 109.5 . . ?
C3_2 C2_2 C1_2 156(4) . . ?
C3_2 C2_2 H2A_2 97.4 . . ?
C1_2 C2_2 H2A_2 97.4 . . ?
C3_2 C2_2 H2B_2 97.4 . . ?
C1_2 C2_2 H2B_2 97.4 . . ?
H2A_2 C2_2 H2B_2 103.6 . . ?
C2_2 C3_2 C4_2 154(3) . . ?
C2_2 C3_2 H3A_2 97.8 . . ?
C4_2 C3_2 H3A_2 97.8 . . ?
C2_2 C3_2 H3B_2 97.8 . . ?
C4_2 C3_2 H3B_2 97.8 . . ?
H3A_2 C3_2 H3B_2 103.7 . . ?
C5_2 C4_2 C3_2 140(3) . . ?
C5_2 C4_2 H4A_2 101.9 . . ?
C3_2 C4_2 H4A_2 101.9 . . ?
C5_2 C4_2 H4B_2 101.9 . . ?
C3_2 C4_2 H4B_2 101.9 . . ?
H4A_2 C4_2 H4B_2 104.7 . . ?
C6_2 C5_2 C4_2 144(3) . . ?
C6_2 C5_2 H5A_2 100.8 . . ?
C4_2 C5_2 H5A_2 100.8 . . ?
C6_2 C5_2 H5B_2 100.8 . . ?
C4_2 C5_2 H5B_2 100.8 . . ?
H5A_2 C5_2 H5B_2 104.4 . . ?
C5_2 C6_2 H6A_2 109.5 . . ?
C5_2 C6_2 H6B_2 109.5 . . ?
H6A_2 C6_2 H6B_2 109.5 . . ?
C5_2 C6_2 H6C_2 109.5 . . ?
H6A_2 C6_2 H6C_2 109.5 . . ?
H6B_2 C6_2 H6C_2 109.5 . . ?
C2_3 C1_3 H1A_3 109.5 . . ?
C2_3 C1_3 H1B_3 109.5 . . ?
H1A_3 C1_3 H1B_3 109.5 . . ?
C2_3 C1_3 H1C_3 109.5 . . ?
H1A_3 C1_3 H1C_3 109.5 . . ?
H1B_3 C1_3 H1C_3 109.5 . . ?
C3_3 C2_3 C1_3 152(3) . . ?
C3_3 C2_3 H2A_3 98.6 . . ?
C1_3 C2_3 H2A_3 98.6 . . ?
C3_3 C2_3 H2B_3 98.6 . . ?
C1_3 C2_3 H2B_3 98.6 . . ?
H2A_3 C2_3 H2B_3 103.8 . . ?
C2_3 C3_3 C4_3 147(3) . . ?
C2_3 C3_3 H3A_3 100.0 . . ?
C4_3 C3_3 H3A_3 100.0 . . ?
C2_3 C3_3 H3B_3 100.0 . . ?
C4_3 C3_3 H3B_3 100.0 . . ?
H3A_3 C3_3 H3B_3 104.2 . . ?
C3_3 C4_3 C5_3 148(3) . . ?
C3_3 C4_3 H4A_3 99.7 . . ?
C5_3 C4_3 H4A_3 99.7 . . ?
C3_3 C4_3 H4B_3 99.7 . . ?
C5_3 C4_3 H4B_3 99.7 . . ?
H4A_3 C4_3 H4B_3 104.1 . . ?
C6_3 C5_3 C4_3 130(2) . . ?
C6_3 C5_3 H5A_3 104.7 . . ?
C4_3 C5_3 H5A_3 104.7 . . ?
C6_3 C5_3 H5B_3 104.7 . . ?
C4_3 C5_3 H5B_3 104.7 . . ?
H5A_3 C5_3 H5B_3 105.7 . . ?
C5_3 C6_3 H6A_3 109.5 . . ?
C5_3 C6_3 H6B_3 109.5 . . ?
H6A_3 C6_3 H6B_3 109.5 . . ?
C5_3 C6_3 H6C_3 109.5 . . ?
H6A_3 C6_3 H6C_3 109.5 . . ?
H6B_3 C6_3 H6C_3 109.5 . . ?

loop_
_geom_bond_atom_site_label_1
_geom_bond_atom_site_label_2
_geom_bond_distance
_geom_bond_site_symmetry_2
_geom_bond_publ_flag
N1 C1B 1.36(3) . ?
N1 C1A 1.407(4) . ?
N1 B1 1.415(3) . ?
N1 H1 0.8800 . ?
N2 C8 1.397(3) . ?
N2 H2C 1.0162 . ?
N2 H2B 0.8999 . ?
S1A C4A 1.730(3) . ?
S1A C1A 1.734(4) . ?
C1A C2A 1.355(6) . ?
C2A C3A 1.413(6) . ?
C2A H2A 0.9500 . ?
C3A C4A 1.355(4) . ?
C3A H3A 0.9500 . ?
C4A H4A 0.9500 . ?
S1B C4B 1.70(2) . ?
S1B C1B 1.72(3) . ?
C1B C2B 1.34(3) . ?
C2B C3B 1.42(3) . ?
C2B H2BA 0.9500 . ?
C3B C4B 1.34(3) . ?
C3B H3B 0.9500 . ?
C4B H4B 0.9500 . ?
C5 C10 1.405(3) . ?
C5 C6 1.409(3) . ?
C5 B1 1.561(3) . ?
C6 C7 1.385(3) . ?
C6 H6 0.9500 . ?
C8 C7 1.397(3) . ?
C8 C9 1.397(3) . ?
C9 C10 1.384(3) . ?
C9 H9 0.9500 . ?
C10 H10 0.9500 . ?
C11 C12 1.406(3) . ?
C11 C16 1.407(3) . ?
C11 B1 1.583(3) . ?
C12 C13 1.392(3) . ?
C12 C23 1.529(3) . ?
C13 C14 1.392(3) . ?
C13 H13 0.9500 . ?
C14 C15 1.390(3) . ?
C14 C20 1.518(3) . ?
C15 C16 1.390(3) . ?
C15 H15 0.9500 . ?
C16 C17 1.521(3) . ?
C17 C19 1.525(3) . ?
C17 C18 1.534(4) . ?
C17 H17 1.0000 . ?
C18 H18A 0.9800 . ?
C18 H18B 0.9800 . ?
C18 H18C 0.9800 . ?
C19 H19A 0.9800 . ?
C19 H19B 0.9800 . ?
C19 H19C 0.9800 . ?
C20 C21 1.515(3) . ?
C20 C22 1.521(3) . ?
C20 H20 1.0000 . ?
C21 H21A 0.9800 . ?
C21 H21B 0.9800 . ?
C21 H21C 0.9800 . ?
C22 H22A 0.9800 . ?
C22 H22B 0.9800 . ?
C22 H22C 0.9800 . ?
C23 C25 1.518(3) . ?
C23 C24 1.522(4) . ?
C23 H23 1.0000 . ?
C24 H24A 0.9800 . ?
C24 H24B 0.9800 . ?
C24 H24C 0.9800 . ?
C25 H25A 0.9800 . ?
C25 H25B 0.9800 . ?
C25 H25C 0.9800 . ?
C7 H7 0.9500 . ?
C1_1 C2_1 1.295(13) . ?
C1_1 H1A_1 0.9800 . ?
C1_1 H1B_1 0.9800 . ?
C1_1 H1C_1 0.9800 . ?
C2_1 C3_1 1.323(13) . ?
C2_1 H2A_1 0.9900 . ?
C2_1 H2B_1 0.9900 . ?
C3_1 C4_1 1.298(12) . ?
C3_1 H3A_1 0.9900 . ?
C3_1 H3B_1 0.9900 . ?
C4_1 C5_1 1.307(12) . ?
C4_1 H4A_1 0.9900 . ?
C4_1 H4B_1 0.9900 . ?
C5_1 C6_1 1.323(12) . ?
C5_1 H5A_1 0.9900 . ?
C5_1 H5B_1 0.9900 . ?
C6_1 H6A_1 0.9800 . ?
C6_1 H6B_1 0.9800 . ?
C6_1 H6C_1 0.9800 . ?
C1_2 C2_2 1.288(13) . ?
C1_2 H1A_2 0.9800 . ?
C1_2 H1B_2 0.9800 . ?
C1_2 H1C_2 0.9800 . ?
C2_2 C3_2 1.277(12) . ?
C2_2 H2A_2 0.9900 . ?
C2_2 H2B_2 0.9900 . ?
C3_2 C4_2 1.303(12) . ?
C3_2 H3A_2 0.9900 . ?
C3_2 H3B_2 0.9900 . ?
C4_2 C5_2 1.295(13) . ?
C4_2 H4A_2 0.9900 . ?
C4_2 H4B_2 0.9900 . ?
C5_2 C6_2 1.288(12) . ?
C5_2 H5A_2 0.9900 . ?
C5_2 H5B_2 0.9900 . ?
C6_2 H6A_2 0.9800 . ?
C6_2 H6B_2 0.9800 . ?
C6_2 H6C_2 0.9800 . ?
C1_3 C2_3 1.284(12) . ?
C1_3 H1A_3 0.9800 . ?
C1_3 H1B_3 0.9800 . ?
C1_3 H1C_3 0.9800 . ?
C2_3 C3_3 1.278(12) . ?
C2_3 H2A_3 0.9900 . ?
C2_3 H2B_3 0.9900 . ?
C3_3 C4_3 1.292(12) . ?
C3_3 H3A_3 0.9900 . ?
C3_3 H3B_3 0.9900 . ?
C4_3 C5_3 1.313(12) . ?
C4_3 H4A_3 0.9900 . ?
C4_3 H4B_3 0.9900 . ?
C5_3 C6_3 1.311(13) . ?
C5_3 H5A_3 0.9900 . ?
C5_3 H5B_3 0.9900 . ?
C6_3 H6A_3 0.9800 . ?
C6_3 H6B_3 0.9800 . ?
C6_3 H6C_3 0.9800 . ?

loop_
_geom_torsion_atom_site_label_1
_geom_torsion_atom_site_label_2
_geom_torsion_atom_site_label_3
_geom_torsion_atom_site_label_4
_geom_torsion
_geom_torsion_site_symmetry_1
_geom_torsion_site_symmetry_2
_geom_torsion_site_symmetry_3
_geom_torsion_site_symmetry_4
_geom_torsion_publ_flag
B1 N1 C1A C2A -156.1(4) . . . . ?
B1 N1 C1A S1A 25.3(5) . . . . ?
C4A S1A C1A C2A 1.6(3) . . . . ?
C4A S1A C1A N1 -179.6(4) . . . . ?
N1 C1A C2A C3A 179.0(4) . . . . ?
S1A C1A C2A C3A -2.3(5) . . . . ?
C1A C2A C3A C4A 2.0(5) . . . . ?
C2A C3A C4A S1A -0.8(4) . . . . ?
C1A S1A C4A C3A -0.5(3) . . . . ?
B1 N1 C1B C2B 35(5) . . . . ?
B1 N1 C1B S1B -140(3) . . . . ?
C4B S1B C1B C2B 0.6(19) . . . . ?
C4B S1B C1B N1 176(5) . . . . ?
N1 C1B C2B C3B -174(6) . . . . ?
S1B C1B C2B C3B 1(2) . . . . ?
C1B C2B C3B C4B -3(4) . . . . ?
C2B C3B C4B S1B 3(5) . . . . ?
C1B S1B C4B C3B -2(3) . . . . ?
C10 C5 C6 C7 2.3(3) . . . . ?
B1 C5 C6 C7 -169.6(2) . . . . ?
N2 C8 C9 C10 -179.2(2) . . . . ?
C7 C8 C9 C10 3.2(3) . . . . ?
C8 C9 C10 C5 0.2(3) . . . . ?
C6 C5 C10 C9 -2.9(3) . . . . ?
B1 C5 C10 C9 169.6(2) . . . . ?
C16 C11 C12 C13 -3.1(3) . . . . ?
B1 C11 C12 C13 177.18(19) . . . . ?
C16 C11 C12 C23 175.44(18) . . . . ?
B1 C11 C12 C23 -4.3(3) . . . . ?
C11 C12 C13 C14 0.9(3) . . . . ?
C23 C12 C13 C14 -177.63(19) . . . . ?
C12 C13 C14 C15 1.5(3) . . . . ?
C12 C13 C14 C20 178.1(2) . . . . ?
C13 C14 C15 C16 -1.6(3) . . . . ?
C20 C14 C15 C16 -178.3(2) . . . . ?
C14 C15 C16 C11 -0.6(3) . . . . ?
C14 C15 C16 C17 179.5(2) . . . . ?
C12 C11 C16 C15 2.9(3) . . . . ?
B1 C11 C16 C15 -177.34(19) . . . . ?
C12 C11 C16 C17 -177.1(2) . . . . ?
B1 C11 C16 C17 2.6(3) . . . . ?
C15 C16 C17 C19 -61.2(3) . . . . ?
C11 C16 C17 C19 118.8(2) . . . . ?
C15 C16 C17 C18 63.9(3) . . . . ?
C11 C16 C17 C18 -116.1(2) . . . . ?
C15 C14 C20 C21 95.9(3) . . . . ?
C13 C14 C20 C21 -80.6(3) . . . . ?
C15 C14 C20 C22 -137.5(2) . . . . ?
C13 C14 C20 C22 45.9(3) . . . . ?
C13 C12 C23 C25 -58.0(3) . . . . ?
C11 C12 C23 C25 123.5(2) . . . . ?
C13 C12 C23 C24 67.8(3) . . . . ?
C11 C12 C23 C24 -110.7(2) . . . . ?
C1B N1 B1 C5 169(3) . . . . ?
C1A N1 B1 C5 167.7(3) . . . . ?
C1B N1 B1 C11 -7(3) . . . . ?
C1A N1 B1 C11 -7.5(4) . . . . ?
C10 C5 B1 N1 -162.3(2) . . . . ?
C6 C5 B1 N1 9.4(3) . . . . ?
C10 C5 B1 C11 12.8(3) . . . . ?
C6 C5 B1 C11 -175.47(19) . . . . ?
C12 C11 B1 N1 -94.1(3) . . . . ?
C16 C11 B1 N1 86.2(3) . . . . ?
C12 C11 B1 C5 90.8(2) . . . . ?
C16 C11 B1 C5 -88.9(3) . . . . ?
C5 C6 C7 C8 1.0(3) . . . . ?
N2 C8 C7 C6 178.68(19) . . . . ?
C9 C8 C7 C6 -3.7(3) . . . . ?
C1_1 C2_1 C3_1 C4_1 -176(4) . . . . ?
C2_1 C3_1 C4_1 C5_1 -167(5) . . . . ?
C3_1 C4_1 C5_1 C6_1 173(5) . . . . ?
C1_2 C2_2 C3_2 C4_2 -149(9) . . . . ?
C2_2 C3_2 C4_2 C5_2 -178(8) . . . . ?
C3_2 C4_2 C5_2 C6_2 175(6) . . . . ?
C1_3 C2_3 C3_3 C4_3 110(8) . . . . ?
C2_3 C3_3 C4_3 C5_3 137(5) . . . . ?
C3_3 C4_3 C5_3 C6_3 120(5) . . . . ?
